data_4067832
loop_
_publ_author_name
'Wang, Tongen'
'Keyes, Lauren'
'Patrick, Brian O.'
'Love, Jennifer A.'

_publ_section_title
;
 Exploration of the Mechanism of Platinum(II)-Catalyzed C--F Activation:
 Characterization and Reactivity of Platinum(IV) Fluoroaryl Complexes
 Relevant to Catalysis
;
_journal_issue 4
_journal_name_full Organometallics
_journal_page_first 1397
_journal_paper_doi 10.1021/om2007562
_journal_volume 31
_journal_year 2012
_chemical_formula_sum 'C34 H28 Br F5 N P Pt'
_chemical_formula_weight 851.54
_chemical_name_systematic
;
 ?
;
_space_group_IT_number 15
_symmetry_cell_setting monoclinic
_symmetry_space_group_name_Hall '-C 2yc'
_symmetry_space_group_name_H-M 'C 1 2/c 1'
_atom_sites_solution_hydrogens geom
_atom_sites_solution_primary direct
_atom_sites_solution_secondary difmap
_audit_creation_method SHELXL-97
_cell_angle_alpha 90.00
_cell_angle_beta 118.7500(10)
_cell_angle_gamma 90.00
_cell_formula_units_Z 8
_cell_length_a 28.4705(10)
_cell_length_b 9.0217(3)
_cell_length_c 27.1319(14)
_cell_measurement_reflns_used 9899
_cell_measurement_temperature 173(2)
_cell_measurement_theta_max 27.83
_cell_measurement_theta_min 2.41
_cell_volume 6109.8(4)
_computing_structure_refinement 'SHELXL-97 (Sheldrick, 1997)'
_diffrn_ambient_temperature 173(2)
_diffrn_measured_fraction_theta_full 0.993
_diffrn_measured_fraction_theta_max 0.993
_diffrn_measurement_device_type 'Bruker X8 APEX II'
_diffrn_measurement_method 'area detector'
_diffrn_radiation_monochromator graphite
_diffrn_radiation_source 'fine-focus sealed tube'
_diffrn_radiation_type MoK\a
_diffrn_radiation_wavelength 0.71073
_diffrn_reflns_av_R_equivalents 0.0372
_diffrn_reflns_av_sigmaI/netI 0.0283
_diffrn_reflns_limit_h_max 36
_diffrn_reflns_limit_h_min -37
_diffrn_reflns_limit_k_max 11
_diffrn_reflns_limit_k_min -11
_diffrn_reflns_limit_l_max 35
_diffrn_reflns_limit_l_min -21
_diffrn_reflns_number 38942
_diffrn_reflns_theta_full 27.91
_diffrn_reflns_theta_max 27.91
_diffrn_reflns_theta_min 2.40
_exptl_absorpt_coefficient_mu 6.009
_exptl_absorpt_correction_T_max 0.146
_exptl_absorpt_correction_T_min 0.100
_exptl_absorpt_correction_type multi-scan
_exptl_crystal_colour colourless
_exptl_crystal_density_diffrn 1.851
_exptl_crystal_density_method 'not measured'
_exptl_crystal_description prism
_exptl_crystal_F_000 3296
_exptl_crystal_size_max 0.38
_exptl_crystal_size_mid 0.32
_exptl_crystal_size_min 0.32
_refine_diff_density_max 1.055
_refine_diff_density_min -0.996
_refine_diff_density_rms 0.100
_refine_ls_extinction_method none
_refine_ls_goodness_of_fit_ref 1.038
_refine_ls_hydrogen_treatment constr
_refine_ls_matrix_type full
_refine_ls_number_parameters 390
_refine_ls_number_reflns 7250
_refine_ls_number_restraints 0
_refine_ls_restrained_S_all 1.038
_refine_ls_R_factor_all 0.0321
_refine_ls_R_factor_gt 0.0246
_refine_ls_shift/su_max 0.005
_refine_ls_shift/su_mean 0.000
_refine_ls_structure_factor_coef Fsqd
_refine_ls_weighting_details 'calc w=1/[\s^2^(Fo^2^)+(0.0187P)^2^+22.6416P] where P=(Fo^2^+2Fc^2^)/3'
_refine_ls_weighting_scheme calc
_refine_ls_wR_factor_gt 0.0523
_refine_ls_wR_factor_ref 0.0544
_reflns_number_gt 6320
_reflns_number_total 7250
_reflns_threshold_expression >2sigma(I)
_cod_data_source_file om2007562_si_002.cif
_cod_data_source_block jl060
_cod_original_sg_symbol_H-M 'C 2/c'
_cod_database_code 4067832

loop_
_symmetry_equiv_pos_as_xyz
'x, y, z'
'-x, y, -z+1/2'
'x+1/2, y+1/2, z'
'-x+1/2, y+1/2, -z+1/2'
'-x, -y, -z'
'x, -y, z-1/2'
'-x+1/2, -y+1/2, -z'
'x+1/2, -y+1/2, z-1/2'

loop_
_atom_site_label
_atom_site_type_symbol
_atom_site_fract_x
_atom_site_fract_y
_atom_site_fract_z
_atom_site_U_iso_or_equiv
_atom_site_adp_type
_atom_site_occupancy
_atom_site_symmetry_multiplicity
_atom_site_calc_flag
_atom_site_refinement_flags
C1 C 0.48286(13) 0.1042(4) 0.64797(15) 0.0287(7) Uani 1 1 d .
H1A H 0.4786 0.0013 0.6566 0.043 Uiso 1 1 calc R
H1B H 0.4494 0.1388 0.6160 0.043 Uiso 1 1 calc R
H1C H 0.4915 0.1666 0.6808 0.043 Uiso 1 1 calc R
C2 C 0.52165(14) -0.0929(4) 0.59302(15) 0.0303(8) Uani 1 1 d .
H2A H 0.5456 -0.1670 0.6197 0.045 Uiso 1 1 calc R
H2B H 0.5241 -0.0979 0.5582 0.045 Uiso 1 1 calc R
H2C H 0.4847 -0.1127 0.5846 0.045 Uiso 1 1 calc R
C4 C 0.59874(13) 0.4735(3) 0.63282(13) 0.0219(7) Uani 1 1 d .
C5 C 0.65373(15) 0.4558(5) 0.65247(16) 0.0370(9) Uani 1 1 d .
H5 H 0.6736 0.3891 0.6825 0.044 Uiso 1 1 calc R
C6 C 0.67968(17) 0.5348(5) 0.62860(18) 0.0437(10) Uani 1 1 d .
H6 H 0.7172 0.5245 0.6430 0.052 Uiso 1 1 calc R
C7 C 0.65037(17) 0.6288(4) 0.58371(17) 0.0391(9) Uani 1 1 d .
H7 H 0.6681 0.6874 0.5686 0.047 Uiso 1 1 calc R
C8 C 0.59621(17) 0.6373(4) 0.56119(17) 0.0404(10) Uani 1 1 d .
H8 H 0.5759 0.6955 0.5285 0.048 Uiso 1 1 calc R
C9 C 0.57054(15) 0.5615(4) 0.58586(15) 0.0335(8) Uani 1 1 d .
H9 H 0.5328 0.5701 0.5702 0.040 Uiso 1 1 calc R
C10 C 0.50547(13) 0.4824(4) 0.64693(14) 0.0254(7) Uani 1 1 d .
C11 C 0.46012(14) 0.4664(4) 0.59473(16) 0.0358(9) Uani 1 1 d .
H11 H 0.4591 0.3912 0.5697 0.043 Uiso 1 1 calc R
C12 C 0.41649(15) 0.5592(5) 0.57898(19) 0.0428(10) Uani 1 1 d .
H12 H 0.3859 0.5492 0.5429 0.051 Uiso 1 1 calc R
C13 C 0.41749(16) 0.6672(4) 0.61607(18) 0.0388(9) Uani 1 1 d .
H13 H 0.3875 0.7307 0.6055 0.047 Uiso 1 1 calc R
C14 C 0.46175(16) 0.6817(4) 0.66780(17) 0.0362(9) Uani 1 1 d .
H14 H 0.4622 0.7551 0.6932 0.043 Uiso 1 1 calc R
C15 C 0.50598(15) 0.5903(4) 0.68359(15) 0.0305(8) Uani 1 1 d .
H15 H 0.5366 0.6018 0.7195 0.037 Uiso 1 1 calc R
C16 C 0.60534(13) 0.3833(4) 0.73946(13) 0.0254(7) Uani 1 1 d .
C17 C 0.64945(17) 0.4791(5) 0.76628(17) 0.0427(10) Uani 1 1 d .
H17 H 0.6588 0.5434 0.7446 0.051 Uiso 1 1 calc R
C18 C 0.67948(18) 0.4794(6) 0.82493(18) 0.0518(12) Uani 1 1 d .
H18 H 0.7094 0.5438 0.8433 0.062 Uiso 1 1 calc R
C19 C 0.66546(18) 0.3853(6) 0.85626(17) 0.0519(12) Uani 1 1 d .
H19 H 0.6877 0.3778 0.8958 0.062 Uiso 1 1 calc R
C20 C 0.62083(19) 0.3057(6) 0.83066(16) 0.0552(13) Uani 1 1 d .
H20 H 0.6090 0.2504 0.8524 0.066 Uiso 1 1 calc R
C21 C 0.59139(17) 0.3026(6) 0.77248(16) 0.0476(11) Uani 1 1 d .
H21 H 0.5604 0.2418 0.7552 0.057 Uiso 1 1 calc R
C22 C 0.64856(13) -0.0110(4) 0.68968(14) 0.0256(7) Uani 1 1 d .
C23 C 0.69195(14) -0.0895(5) 0.72994(16) 0.0355(9) Uani 1 1 d .
C24 C 0.69149(15) -0.1436(5) 0.77681(16) 0.0398(10) Uani 1 1 d .
C25 C 0.64735(16) -0.1163(5) 0.78358(16) 0.0413(10) Uani 1 1 d .
C26 C 0.60321(14) -0.0416(4) 0.74270(15) 0.0316(8) Uani 1 1 d .
C27 C 0.60215(13) 0.0161(4) 0.69528(13) 0.0222(7) Uani 1 1 d .
N1 N 0.60530(10) 0.1101(3) 0.60366(11) 0.0211(5) Uani 1 1 d .
C29 C 0.59692(14) 0.1654(4) 0.54895(13) 0.0284(8) Uani 1 1 d .
H29A H 0.5986 0.2750 0.5503 0.034 Uiso 1 1 calc R
H29B H 0.5605 0.1370 0.5197 0.034 Uiso 1 1 calc R
C30 C 0.63684(13) 0.1088(4) 0.53167(13) 0.0238(7) Uani 1 1 d .
C31 C 0.62521(13) -0.0157(4) 0.49767(14) 0.0249(7) Uani 1 1 d .
H31 H 0.5924 -0.0669 0.4860 0.030 Uiso 1 1 calc R
C32 C 0.66108(14) -0.0657(4) 0.48060(14) 0.0285(7) Uani 1 1 d .
H32 H 0.6531 -0.1509 0.4574 0.034 Uiso 1 1 calc R
C33 C 0.70873(13) 0.0104(4) 0.49786(14) 0.0256(7) Uani 1 1 d .
C34 C 0.72136(14) 0.1319(4) 0.53212(15) 0.0303(8) Uani 1 1 d .
H34 H 0.7547 0.1809 0.5445 0.036 Uiso 1 1 calc R
C35 C 0.68509(14) 0.1828(4) 0.54863(14) 0.0287(7) Uani 1 1 d .
H35 H 0.6932 0.2685 0.5716 0.034 Uiso 1 1 calc R
C36 C 0.64732(13) 0.0411(4) 0.63864(14) 0.0271(7) Uani 1 1 d .
H36 H 0.6765 0.0246 0.6315 0.033 Uiso 1 1 calc R
F1 F 0.73491(9) -0.1160(3) 0.72290(11) 0.0533(7) Uani 1 1 d .
F2 F 0.73372(9) -0.2206(3) 0.81550(10) 0.0597(8) Uani 1 1 d .
F3 F 0.64738(11) -0.1660(4) 0.83019(11) 0.0686(9) Uani 1 1 d .
F4 F 0.56137(9) -0.0297(3) 0.75276(9) 0.0455(6) Uani 1 1 d .
F5 F 0.48994(7) 0.1966(2) 0.55058(7) 0.0261(4) Uani 1 1 d .
P1 P 0.56425(3) 0.36860(9) 0.66352(3) 0.01975(16) Uani 1 1 d .
Br1 Br 0.756683(16) -0.05344(5) 0.471914(18) 0.04142(10) Uani 1 1 d .
Pt1 Pt 0.544144(4) 0.116864(13) 0.627964(5) 0.01818(4) Uani 1 1 d .

loop_
_atom_site_aniso_label
_atom_site_aniso_U_11
_atom_site_aniso_U_22
_atom_site_aniso_U_33
_atom_site_aniso_U_23
_atom_site_aniso_U_13
_atom_site_aniso_U_12
C1 0.0223(16) 0.036(2) 0.0337(19) -0.0054(16) 0.0182(15) -0.0017(15)
C2 0.0300(18) 0.0271(19) 0.0269(18) -0.0071(14) 0.0081(15) -0.0023(14)
C4 0.0277(17) 0.0182(15) 0.0222(16) -0.0009(12) 0.0139(14) 0.0010(13)
C5 0.033(2) 0.041(2) 0.036(2) 0.0105(17) 0.0150(17) -0.0001(17)
C6 0.037(2) 0.049(3) 0.050(3) 0.010(2) 0.025(2) -0.0004(19)
C7 0.054(2) 0.033(2) 0.044(2) 0.0103(18) 0.034(2) 0.0041(18)
C8 0.057(3) 0.041(2) 0.033(2) 0.0159(17) 0.029(2) 0.0181(19)
C9 0.0322(19) 0.043(2) 0.0272(19) 0.0065(16) 0.0161(16) 0.0104(17)
C10 0.0259(17) 0.0262(18) 0.0287(18) 0.0013(14) 0.0167(15) 0.0047(14)
C11 0.0276(19) 0.037(2) 0.037(2) -0.0076(17) 0.0105(17) 0.0065(16)
C12 0.0263(19) 0.045(2) 0.048(2) -0.004(2) 0.0102(18) 0.0066(17)
C13 0.039(2) 0.036(2) 0.052(3) 0.0095(19) 0.031(2) 0.0149(17)
C14 0.047(2) 0.032(2) 0.042(2) 0.0009(17) 0.032(2) 0.0085(17)
C15 0.038(2) 0.031(2) 0.0286(18) 0.0000(15) 0.0213(16) 0.0039(15)
C16 0.0249(16) 0.0324(18) 0.0194(16) -0.0054(14) 0.0110(13) -0.0028(14)
C17 0.048(2) 0.047(3) 0.034(2) -0.0045(19) 0.0206(19) -0.012(2)
C18 0.046(3) 0.069(3) 0.033(2) -0.009(2) 0.013(2) -0.018(2)
C19 0.046(2) 0.084(4) 0.0197(19) -0.002(2) 0.0111(18) -0.014(2)
C20 0.063(3) 0.081(4) 0.023(2) 0.006(2) 0.022(2) -0.025(3)
C21 0.043(2) 0.070(3) 0.028(2) 0.001(2) 0.0148(18) -0.020(2)
C22 0.0199(16) 0.0326(19) 0.0219(17) 0.0067(14) 0.0080(14) 0.0022(14)
C23 0.0216(17) 0.048(2) 0.034(2) 0.0123(17) 0.0107(16) 0.0045(16)
C24 0.0265(18) 0.049(3) 0.031(2) 0.0192(18) 0.0029(16) 0.0006(17)
C25 0.037(2) 0.055(3) 0.029(2) 0.0195(19) 0.0138(17) -0.0027(19)
C26 0.0281(18) 0.041(2) 0.0293(19) 0.0049(16) 0.0164(16) -0.0052(16)
C27 0.0238(16) 0.0230(16) 0.0188(16) 0.0008(13) 0.0094(13) -0.0033(13)
N1 0.0231(13) 0.0251(14) 0.0169(13) 0.0009(11) 0.0110(11) 0.0033(11)
C29 0.0289(18) 0.042(2) 0.0185(16) 0.0054(15) 0.0145(14) 0.0099(15)
C30 0.0250(16) 0.0320(18) 0.0174(15) 0.0039(14) 0.0127(13) 0.0030(14)
C31 0.0228(16) 0.0309(18) 0.0233(17) 0.0007(14) 0.0129(14) -0.0029(14)
C32 0.0329(19) 0.0300(18) 0.0260(18) -0.0052(14) 0.0169(16) -0.0013(15)
C33 0.0294(18) 0.0303(18) 0.0278(18) 0.0051(14) 0.0221(15) 0.0051(14)
C34 0.0276(17) 0.036(2) 0.0306(18) 0.0006(16) 0.0170(15) -0.0083(15)
C35 0.037(2) 0.0281(19) 0.0229(17) -0.0042(14) 0.0159(16) -0.0037(15)
C36 0.0234(17) 0.037(2) 0.0255(17) 0.0028(15) 0.0157(15) 0.0026(14)
F1 0.0255(11) 0.0806(19) 0.0538(15) 0.0318(13) 0.0192(11) 0.0182(12)
F2 0.0311(12) 0.081(2) 0.0496(15) 0.0408(14) 0.0054(11) 0.0047(12)
F3 0.0576(17) 0.109(2) 0.0423(15) 0.0455(16) 0.0263(13) 0.0065(16)
F4 0.0431(13) 0.0653(17) 0.0422(13) 0.0201(12) 0.0317(11) 0.0065(12)
F5 0.0233(9) 0.0312(11) 0.0192(9) 0.0005(8) 0.0065(8) 0.0055(8)
P1 0.0197(4) 0.0221(4) 0.0175(4) -0.0014(3) 0.0090(3) 0.0016(3)
Br1 0.0420(2) 0.0480(2) 0.0526(2) 0.00078(19) 0.0375(2) 0.00539(18)
Pt1 0.01740(6) 0.02162(6) 0.01613(6) -0.00166(5) 0.00855(5) 0.00061(5)

loop_
_atom_type_symbol
_atom_type_description
_atom_type_scat_dispersion_real
_atom_type_scat_dispersion_imag
_atom_type_scat_source
C C 0.0033 0.0016 'International Tables Vol C Tables 4.2.6.8 and 6.1.1.4'
H H 0.0000 0.0000 'International Tables Vol C Tables 4.2.6.8 and 6.1.1.4'
N N 0.0061 0.0033 'International Tables Vol C Tables 4.2.6.8 and 6.1.1.4'
F F 0.0171 0.0103 'International Tables Vol C Tables 4.2.6.8 and 6.1.1.4'
P P 0.1023 0.0942 'International Tables Vol C Tables 4.2.6.8 and 6.1.1.4'
Br Br -0.2901 2.4595 'International Tables Vol C Tables 4.2.6.8 and 6.1.1.4'
Pt Pt -1.7033 8.3905 'International Tables Vol C Tables 4.2.6.8 and 6.1.1.4'

loop_
_geom_angle_atom_site_label_1
_geom_angle_atom_site_label_2
_geom_angle_atom_site_label_3
_geom_angle
Pt1 C1 H1A 109.5
Pt1 C1 H1B 109.5
H1A C1 H1B 109.5
Pt1 C1 H1C 109.5
H1A C1 H1C 109.5
H1B C1 H1C 109.5
Pt1 C2 H2A 109.5
Pt1 C2 H2B 109.5
H2A C2 H2B 109.5
Pt1 C2 H2C 109.5
H2A C2 H2C 109.5
H2B C2 H2C 109.5
C9 C4 C5 117.6(3)
C9 C4 P1 121.1(3)
C5 C4 P1 121.0(3)
C6 C5 C4 120.8(4)
C6 C5 H5 119.6
C4 C5 H5 119.6
C7 C6 C5 119.5(4)
C7 C6 H6 120.3
C5 C6 H6 120.3
C8 C7 C6 120.2(4)
C8 C7 H7 119.9
C6 C7 H7 119.9
C7 C8 C9 120.1(4)
C7 C8 H8 119.9
C9 C8 H8 119.9
C4 C9 C8 121.4(3)
C4 C9 H9 119.3
C8 C9 H9 119.3
C15 C10 C11 119.2(3)
C15 C10 P1 121.7(3)
C11 C10 P1 119.0(3)
C12 C11 C10 120.5(4)
C12 C11 H11 119.8
C10 C11 H11 119.8
C11 C12 C13 119.8(4)
C11 C12 H12 120.1
C13 C12 H12 120.1
C14 C13 C12 119.8(4)
C14 C13 H13 120.1
C12 C13 H13 120.1
C13 C14 C15 120.7(4)
C13 C14 H14 119.7
C15 C14 H14 119.7
C10 C15 C14 120.0(4)
C10 C15 H15 120.0
C14 C15 H15 120.0
C21 C16 C17 117.5(3)
C21 C16 P1 118.5(3)
C17 C16 P1 124.0(3)
C18 C17 C16 119.7(4)
C18 C17 H17 120.2
C16 C17 H17 120.2
C19 C18 C17 119.8(4)
C19 C18 H18 120.1
C17 C18 H18 120.1
C20 C19 C18 119.6(4)
C20 C19 H19 120.2
C18 C19 H19 120.2
C19 C20 C21 120.6(4)
C19 C20 H20 119.7
C21 C20 H20 119.7
C16 C21 C20 122.2(4)
C16 C21 H21 118.9
C20 C21 H21 118.9
C23 C22 C27 121.7(3)
C23 C22 C36 121.5(3)
C27 C22 C36 116.8(3)
F1 C23 C24 118.9(3)
F1 C23 C22 120.3(3)
C24 C23 C22 120.7(3)
F2 C24 C23 120.3(4)
F2 C24 C25 121.2(3)
C23 C24 C25 118.5(3)
F3 C25 C24 118.6(3)
F3 C25 C26 120.4(4)
C24 C25 C26 121.0(3)
F4 C26 C27 122.4(3)
F4 C26 C25 115.2(3)
C27 C26 C25 122.4(3)
C26 C27 C22 115.6(3)
C26 C27 Pt1 131.7(3)
C22 C27 Pt1 112.5(2)
C36 N1 C29 123.7(3)
C36 N1 Pt1 113.3(2)
C29 N1 Pt1 122.7(2)
N1 C29 C30 114.6(3)
N1 C29 H29A 108.6
C30 C29 H29A 108.6
N1 C29 H29B 108.6
C30 C29 H29B 108.6
H29A C29 H29B 107.6
C31 C30 C35 119.3(3)
C31 C30 C29 120.3(3)
C35 C30 C29 120.4(3)
C32 C31 C30 120.5(3)
C32 C31 H31 119.8
C30 C31 H31 119.8
C31 C32 C33 119.1(3)
C31 C32 H32 120.5
C33 C32 H32 120.5
C34 C33 C32 121.4(3)
C34 C33 Br1 119.6(3)
C32 C33 Br1 119.1(3)
C33 C34 C35 119.4(3)
C33 C34 H34 120.3
C35 C34 H34 120.3
C34 C35 C30 120.3(3)
C34 C35 H35 119.9
C30 C35 H35 119.9
N1 C36 C22 116.9(3)
N1 C36 H36 121.5
C22 C36 H36 121.5
C16 P1 C10 104.60(15)
C16 P1 C4 106.54(15)
C10 P1 C4 103.07(15)
C16 P1 Pt1 114.74(12)
C10 P1 Pt1 114.56(12)
C4 P1 Pt1 112.28(10)
C27 Pt1 F5 169.06(11)
C27 Pt1 C1 99.56(14)
F5 Pt1 C1 88.49(11)
C27 Pt1 C2 86.59(14)
F5 Pt1 C2 86.38(12)
C1 Pt1 C2 87.47(15)
C27 Pt1 N1 80.28(11)
F5 Pt1 N1 91.01(9)
C1 Pt1 N1 174.66(12)
C2 Pt1 N1 87.20(13)
C27 Pt1 P1 97.43(9)
F5 Pt1 P1 89.79(6)
C1 Pt1 P1 90.84(10)
C2 Pt1 P1 175.85(10)
N1 Pt1 P1 94.47(8)

loop_
_geom_bond_atom_site_label_1
_geom_bond_atom_site_label_2
_geom_bond_distance
C1 Pt1 2.065(3)
C1 H1A 0.9800
C1 H1B 0.9800
C1 H1C 0.9800
C2 Pt1 2.075(3)
C2 H2A 0.9800
C2 H2B 0.9800
C2 H2C 0.9800
C4 C9 1.383(5)
C4 C5 1.399(5)
C4 P1 1.828(3)
C5 C6 1.391(5)
C5 H5 0.9500
C6 C7 1.386(6)
C6 H6 0.9500
C7 C8 1.360(6)
C7 H7 0.9500
C8 C9 1.386(5)
C8 H8 0.9500
C9 H9 0.9500
C10 C15 1.387(5)
C10 C11 1.391(5)
C10 P1 1.826(3)
C11 C12 1.384(5)
C11 H11 0.9500
C12 C13 1.391(6)
C12 H12 0.9500
C13 C14 1.369(6)
C13 H13 0.9500
C14 C15 1.389(5)
C14 H14 0.9500
C15 H15 0.9500
C16 C21 1.354(5)
C16 C17 1.406(5)
C16 P1 1.820(3)
C17 C18 1.398(6)
C17 H17 0.9500
C18 C19 1.389(6)
C18 H18 0.9500
C19 C20 1.328(6)
C19 H19 0.9500
C20 C21 1.386(5)
C20 H20 0.9500
C21 H21 0.9500
C22 C23 1.386(5)
C22 C27 1.422(4)
C22 C36 1.447(4)
C23 F1 1.347(4)
C23 C24 1.368(5)
C24 F2 1.347(4)
C24 C25 1.377(6)
C25 F3 1.341(4)
C25 C26 1.387(5)
C26 F4 1.348(4)
C26 C27 1.375(5)
C27 Pt1 1.997(3)
N1 C36 1.276(4)
N1 C29 1.473(4)
N1 Pt1 2.139(3)
C29 C30 1.511(4)
C29 H29A 0.9900
C29 H29B 0.9900
C30 C31 1.388(5)
C30 C35 1.391(5)
C31 C32 1.384(5)
C31 H31 0.9500
C32 C33 1.386(5)
C32 H32 0.9500
C33 C34 1.368(5)
C33 Br1 1.901(3)
C34 C35 1.387(5)
C34 H34 0.9500
C35 H35 0.9500
C36 H36 0.9500
F5 Pt1 2.0469(17)
P1 Pt1 2.4259(8)

loop_
_geom_torsion_atom_site_label_1
_geom_torsion_atom_site_label_2
_geom_torsion_atom_site_label_3
_geom_torsion_atom_site_label_4
_geom_torsion
C9 C4 C5 C6 5.7(6)
P1 C4 C5 C6 179.4(3)
C4 C5 C6 C7 -1.9(6)
C5 C6 C7 C8 -3.6(7)
C6 C7 C8 C9 5.3(6)
C5 C4 C9 C8 -4.1(6)
P1 C4 C9 C8 -177.8(3)
C7 C8 C9 C4 -1.3(6)
C15 C10 C11 C12 1.5(6)
P1 C10 C11 C12 -174.7(3)
C10 C11 C12 C13 -1.4(6)
C11 C12 C13 C14 0.4(6)
C12 C13 C14 C15 0.5(6)
C11 C10 C15 C14 -0.6(5)
P1 C10 C15 C14 175.5(3)
C13 C14 C15 C10 -0.4(6)
C21 C16 C17 C18 5.0(6)
P1 C16 C17 C18 -178.2(3)
C16 C17 C18 C19 -0.1(7)
C17 C18 C19 C20 -6.2(8)
C18 C19 C20 C21 7.5(8)
C17 C16 C21 C20 -3.9(7)
P1 C16 C21 C20 179.1(4)
C19 C20 C21 C16 -2.4(8)
C27 C22 C23 F1 178.7(3)
C36 C22 C23 F1 1.7(6)
C27 C22 C23 C24 -0.1(6)
C36 C22 C23 C24 -177.1(4)
F1 C23 C24 F2 0.8(6)
C22 C23 C24 F2 179.6(4)
F1 C23 C24 C25 -179.9(4)
C22 C23 C24 C25 -1.1(6)
F2 C24 C25 F3 1.0(7)
C23 C24 C25 F3 -178.3(4)
F2 C24 C25 C26 -177.7(4)
C23 C24 C25 C26 2.9(7)
F3 C25 C26 F4 -2.5(6)
C24 C25 C26 F4 176.2(4)
F3 C25 C26 C27 177.5(4)
C24 C25 C26 C27 -3.8(7)
F4 C26 C27 C22 -177.5(3)
C25 C26 C27 C22 2.5(6)
F4 C26 C27 Pt1 -4.1(6)
C25 C26 C27 Pt1 175.9(3)
C23 C22 C27 C26 -0.6(5)
C36 C22 C27 C26 176.6(3)
C23 C22 C27 Pt1 -175.2(3)
C36 C22 C27 Pt1 1.9(4)
C36 N1 C29 C30 11.5(5)
Pt1 N1 C29 C30 -161.4(2)
N1 C29 C30 C31 94.2(4)
N1 C29 C30 C35 -87.3(4)
C35 C30 C31 C32 -0.2(5)
C29 C30 C31 C32 178.4(3)
C30 C31 C32 C33 -0.1(5)
C31 C32 C33 C34 1.2(5)
C31 C32 C33 Br1 -177.5(3)
C32 C33 C34 C35 -1.9(5)
Br1 C33 C34 C35 176.7(3)
C33 C34 C35 C30 1.6(5)
C31 C30 C35 C34 -0.6(5)
C29 C30 C35 C34 -179.1(3)
C29 N1 C36 C22 -177.7(3)
Pt1 N1 C36 C22 -4.2(4)
C23 C22 C36 N1 178.8(3)
C27 C22 C36 N1 1.7(5)
C21 C16 P1 C10 77.7(4)
C17 C16 P1 C10 -99.0(3)
C21 C16 P1 C4 -173.5(3)
C17 C16 P1 C4 9.7(4)
C21 C16 P1 Pt1 -48.6(4)
C17 C16 P1 Pt1 134.6(3)
C15 C10 P1 C16 19.7(3)
C11 C10 P1 C16 -164.2(3)
C15 C10 P1 C4 -91.5(3)
C11 C10 P1 C4 84.6(3)
C15 C10 P1 Pt1 146.2(3)
C11 C10 P1 Pt1 -37.7(3)
C9 C4 P1 C16 -139.7(3)
C5 C4 P1 C16 46.8(3)
C9 C4 P1 C10 -29.9(3)
C5 C4 P1 C10 156.6(3)
C9 C4 P1 Pt1 93.9(3)
C5 C4 P1 Pt1 -79.6(3)
C26 C27 Pt1 F5 -138.9(5)
C22 C27 Pt1 F5 34.7(7)
C26 C27 Pt1 C1 -2.0(4)
C22 C27 Pt1 C1 171.6(2)
C26 C27 Pt1 C2 -88.8(4)
C22 C27 Pt1 C2 84.7(3)
C26 C27 Pt1 N1 -176.6(4)
C22 C27 Pt1 N1 -3.0(2)
C26 C27 Pt1 P1 90.1(3)
C22 C27 Pt1 P1 -96.3(2)
C36 N1 Pt1 C27 4.1(3)
C29 N1 Pt1 C27 177.7(3)
C36 N1 Pt1 F5 -169.3(2)
C29 N1 Pt1 F5 4.3(3)
C36 N1 Pt1 C1 -84.7(13)
C29 N1 Pt1 C1 88.9(13)
C36 N1 Pt1 C2 -82.9(3)
C29 N1 Pt1 C2 90.7(3)
C36 N1 Pt1 P1 100.9(2)
C29 N1 Pt1 P1 -85.5(3)
C16 P1 Pt1 C27 -18.33(15)
C10 P1 Pt1 C27 -139.38(15)
C4 P1 Pt1 C27 103.50(15)
C16 P1 Pt1 F5 169.91(13)
C10 P1 Pt1 F5 48.86(13)
C4 P1 Pt1 F5 -68.26(13)
C16 P1 Pt1 C1 81.43(15)
C10 P1 Pt1 C1 -39.62(16)
C4 P1 Pt1 C1 -156.74(15)
C16 P1 Pt1 C2 147.2(15)
C10 P1 Pt1 C2 26.2(15)
C4 P1 Pt1 C2 -90.9(15)
C16 P1 Pt1 N1 -99.09(13)
C10 P1 Pt1 N1 139.86(14)
C4 P1 Pt1 N1 22.74(14)
